data_1559579
loop_
_publ_author_name
'Suzuki, Akane'
'Guo, Xueying'
'Lin, Zhenyang'
'Yamashita, Makoto'

_publ_section_title
;
 Nucleophilic reactivity of the gold atom in a diarylborylgold(i) complex
 toward polar multiple bonds.
;
_journal_issue 3
_journal_name_full 'Chemical science'
_journal_page_first 917
_journal_page_last 928
_journal_paper_doi 10.1039/d0sc05478j
_journal_volume 12
_journal_year 2020
_chemical_formula_moiety 'C48 H60 Au B N4'
_chemical_formula_sum 'C48 H60 Au B N4'
_chemical_formula_weight 900.77
_space_group_crystal_system monoclinic
_space_group_IT_number 9
_space_group_name_Hall 'C -2yc'
_space_group_name_H-M_alt 'C 1 c 1'
_atom_sites_solution_hydrogens geom
_audit_creation_method SHELXL-2016/6
_audit_update_record
;
2020-07-30 deposited with the CCDC.	2020-11-25 downloaded from the CCDC.
;
_cell_angle_alpha 90
_cell_angle_beta 97.0981(15)
_cell_angle_gamma 90
_cell_formula_units_Z 4
_cell_length_a 14.0210(2)
_cell_length_b 17.7771(3)
_cell_length_c 17.7051(3)
_cell_measurement_reflns_used 17742
_cell_measurement_temperature 93(2)
_cell_measurement_theta_max 30.4090
_cell_measurement_theta_min 1.8400
_cell_volume 4379.22(12)
_computing_cell_refinement
;
CrysAlisPro 1.171.39.46 (Rigaku Oxford Diffraction, 2018)
;
_computing_data_collection
;
CrysAlisPro 1.171.39.46 (Rigaku Oxford Diffraction, 2018)
;
_computing_data_reduction
;
CrysAlisPro 1.171.39.46 (Rigaku Oxford Diffraction, 2018)
;
_computing_molecular_graphics 'Yadokari-XG 2009(Wakita Nemoto et al.)'
_computing_publication_material 'Yadokari-XG 2009(Wakita,Nemoto et al.)'
_computing_structure_refinement 'SHELXL-2018/3 (Sheldrick, 2018)'
_computing_structure_solution 'SHELXT 2018/2 (Sheldrick, 2018)'
_diffrn_ambient_temperature 93(2)
_diffrn_detector 'CCD plate'
_diffrn_detector_type HyPix
_diffrn_measured_fraction_theta_full 1.000
_diffrn_measured_fraction_theta_max 0.985
_diffrn_measurement_device 'four-circle diffractometer'
_diffrn_measurement_device_type 'XtaLAB Synergy R, HyPix'
_diffrn_radiation_monochromator mirror
_diffrn_radiation_probe x-ray
_diffrn_radiation_type MoK\a
_diffrn_radiation_wavelength 0.71073
_diffrn_reflns_av_R_equivalents 0.0252
_diffrn_reflns_av_unetI/netI 0.0290
_diffrn_reflns_Laue_measured_fraction_full 1.000
_diffrn_reflns_Laue_measured_fraction_max 0.985
_diffrn_reflns_limit_h_max 18
_diffrn_reflns_limit_h_min -16
_diffrn_reflns_limit_k_max 23
_diffrn_reflns_limit_k_min -19
_diffrn_reflns_limit_l_max 22
_diffrn_reflns_limit_l_min -23
_diffrn_reflns_number 24141
_diffrn_reflns_point_group_measured_fraction_full 0.899
_diffrn_reflns_point_group_measured_fraction_max 0.851
_diffrn_reflns_theta_full 25.242
_diffrn_reflns_theta_max 27.499
_diffrn_reflns_theta_min 1.859
_diffrn_source 'micro-focus sealed X-ray tube'
_diffrn_source_type 'Mova (Mo) X-ray Source'
_exptl_absorpt_coefficient_mu 3.396
_exptl_absorpt_correction_T_max 1.000
_exptl_absorpt_correction_T_min 0.880
_exptl_absorpt_correction_type gaussian
_exptl_absorpt_process_details
;
CrysAlisPro 1.171.39.46 (Rigaku Oxford Diffraction, 2018)
Numerical absorption correction based on gaussian integration over
			a multifaceted crystal model
Empirical absorption correction using spherical harmonics,
 implemented in SCALE3 ABSPACK scaling algorithm.
;
_exptl_crystal_colour orange
_exptl_crystal_density_diffrn 1.366
_exptl_crystal_description plate
_exptl_crystal_F_000 1840
_exptl_crystal_size_max 0.110
_exptl_crystal_size_mid 0.060
_exptl_crystal_size_min 0.040
_refine_diff_density_max 0.991
_refine_diff_density_min -0.351
_refine_diff_density_rms 0.066
_refine_ls_abs_structure_details
;
 Flack x determined using 3262 quotients [(I+)-(I-)]/[(I+)+(I-)]
 (Parsons, Flack and Wagner, Acta Cryst. B69 (2013) 249-259).
;
_refine_ls_abs_structure_Flack -0.018(4)
_refine_ls_extinction_method none
_refine_ls_goodness_of_fit_ref 1.043
_refine_ls_hydrogen_treatment constr
_refine_ls_matrix_type full
_refine_ls_number_parameters 499
_refine_ls_number_reflns 8573
_refine_ls_number_restraints 2
_refine_ls_restrained_S_all 1.043
_refine_ls_R_factor_all 0.0219
_refine_ls_R_factor_gt 0.0195
_refine_ls_shift/su_max 0.001
_refine_ls_shift/su_mean 0.000
_refine_ls_structure_factor_coef Fsqd
_refine_ls_weighting_details 'w=1/[\s^2^(Fo^2^)+(0.0243P)^2^] where P=(Fo^2^+2Fc^2^)/3'
_refine_ls_weighting_scheme calc
_refine_ls_wR_factor_gt 0.0420
_refine_ls_wR_factor_ref 0.0426
_reflns_Friedel_coverage 0.727
_reflns_Friedel_fraction_full 0.799
_reflns_Friedel_fraction_max 0.718
_reflns_number_gt 8117
_reflns_number_total 8573
_reflns_threshold_expression 'I > 2\s(I)'
_cod_data_source_file d0sc05478j3.cif
_cod_data_source_block 3b
_cod_depositor_comments
;Adding full bibliography for 1559577--1559587.cif.

 Adding full bibliography for 1559577--1559587.cif.
;
_cod_original_sg_symbol_H-M 'C c'
_cod_database_code 1559579
_shelx_shelxl_version_number 2016/6
_shelx_space_group_comment
;
The symmetry employed for this shelxl refinement is uniquely defined
by the following loop, which should always be used as a source of
symmetry information in preference to the above space-group names.
They are only intended as comments.
;
_shelx_estimated_absorpt_t_min 0.706
_shelx_estimated_absorpt_t_max 0.876

loop_
_space_group_symop_operation_xyz
'x, y, z'
'x, -y, z+1/2'
'x+1/2, y+1/2, z'
'x+1/2, -y+1/2, z+1/2'

loop_
_atom_site_label
_atom_site_type_symbol
_atom_site_fract_x
_atom_site_fract_y
_atom_site_fract_z
_atom_site_U_iso_or_equiv
_atom_site_adp_type
_atom_site_occupancy
_atom_site_site_symmetry_order
_atom_site_calc_flag
_atom_site_refinement_flags_posn
_atom_site_refinement_flags_adp
_atom_site_refinement_flags_occupancy
_atom_site_disorder_assembly
_atom_site_disorder_group
Au1 Au 0.42048(2) 0.22175(2) 0.85072(2) 0.01468(4) Uani 1 1 d . . . . .
C1 C 0.5345(5) 0.2318(3) 0.9366(4) 0.0159(13) Uani 1 1 d . . . . .
N1 N 0.5592(2) 0.29270(17) 0.9817(2) 0.0161(7) Uani 1 1 d . . . . .
C2 C 0.6418(3) 0.2800(2) 1.0306(2) 0.0199(8) Uani 1 1 d . . . . .
H1 H 0.672633 0.314565 1.066658 0.024 Uiso 1 1 calc R U . . .
C3 C 0.6707(3) 0.2093(2) 1.0177(2) 0.0196(8) Uani 1 1 d . . . . .
H2 H 0.725426 0.184118 1.042788 0.024 Uiso 1 1 calc R U . . .
N2 N 0.6043(2) 0.18077(16) 0.96057(18) 0.0139(6) Uani 1 1 d . . . . .
C4 C 0.5167(4) 0.3668(3) 0.9661(3) 0.0201(12) Uani 1 1 d . . . . .
C5 C 0.5624(3) 0.4131(2) 0.9182(2) 0.0231(9) Uani 1 1 d . . . . .
C6 C 0.5231(4) 0.4847(2) 0.9034(3) 0.0281(10) Uani 1 1 d . . . . .
H3 H 0.552240 0.518137 0.871164 0.034 Uiso 1 1 calc R U . . .
C7 C 0.4431(4) 0.5074(2) 0.9346(3) 0.0315(10) Uani 1 1 d . . . . .
H4 H 0.417782 0.556339 0.923955 0.038 Uiso 1 1 calc R U . . .
C8 C 0.3988(4) 0.4598(2) 0.9814(3) 0.0309(10) Uani 1 1 d . . . . .
H5 H 0.343175 0.476341 1.002339 0.037 Uiso 1 1 calc R U . . .
C9 C 0.4352(3) 0.3875(2) 0.9983(2) 0.0237(9) Uani 1 1 d . . . . .
C10 C 0.6483(3) 0.3877(3) 0.8805(3) 0.0277(10) Uani 1 1 d . . . . .
H57 H 0.666682 0.336620 0.900934 0.033 Uiso 1 1 calc R U . . .
C11 C 0.6206(4) 0.3794(3) 0.7946(3) 0.0397(12) Uani 1 1 d . . . . .
H21 H 0.566995 0.343968 0.784814 0.060 Uiso 1 1 calc R U . . .
H22 H 0.675844 0.360501 0.771434 0.060 Uiso 1 1 calc R U . . .
H23 H 0.601246 0.428499 0.772618 0.060 Uiso 1 1 calc R U . . .
C12 C 0.7348(4) 0.4381(3) 0.8994(5) 0.0609(19) Uani 1 1 d . . . . .
H24 H 0.718896 0.489248 0.881300 0.091 Uiso 1 1 calc R U . . .
H25 H 0.788484 0.418865 0.874494 0.091 Uiso 1 1 calc R U . . .
H26 H 0.753076 0.438949 0.954630 0.091 Uiso 1 1 calc R U . . .
C13 C 0.3855(3) 0.3356(3) 1.0493(3) 0.0267(9) Uani 1 1 d . . . . .
H58 H 0.412185 0.283866 1.044560 0.032 Uiso 1 1 calc R U . . .
C14 C 0.4069(5) 0.3591(5) 1.1317(4) 0.061(2) Uani 1 1 d . . . . .
H27 H 0.381619 0.409826 1.138051 0.091 Uiso 1 1 calc R U . . .
H28 H 0.476537 0.358986 1.146757 0.091 Uiso 1 1 calc R U . . .
H29 H 0.376343 0.323794 1.163820 0.091 Uiso 1 1 calc R U . . .
C15 C 0.2787(4) 0.3317(3) 1.0258(3) 0.0445(13) Uani 1 1 d . . . . .
H30 H 0.250796 0.382012 1.028643 0.067 Uiso 1 1 calc R U . . .
H31 H 0.249568 0.297589 1.059889 0.067 Uiso 1 1 calc R U . . .
H32 H 0.266166 0.312970 0.973415 0.067 Uiso 1 1 calc R U . . .
C16 C 0.6152(3) 0.1077(2) 0.9255(2) 0.0160(8) Uani 1 1 d . . . . .
C17 C 0.6562(3) 0.1052(2) 0.8571(2) 0.0215(9) Uani 1 1 d . . . . .
C18 C 0.6739(3) 0.0342(2) 0.8286(3) 0.0281(10) Uani 1 1 d . . . . .
H6 H 0.702991 0.030271 0.783051 0.034 Uiso 1 1 calc R U . . .
C19 C 0.6503(3) -0.0303(2) 0.8647(3) 0.0279(10) Uani 1 1 d . . . . .
H7 H 0.663905 -0.078022 0.844438 0.033 Uiso 1 1 calc R U . . .
C20 C 0.6068(3) -0.0259(2) 0.9305(3) 0.0243(9) Uani 1 1 d . . . . .
H8 H 0.588991 -0.070800 0.954274 0.029 Uiso 1 1 calc R U . . .
C21 C 0.5886(3) 0.0435(2) 0.9626(2) 0.0180(8) Uani 1 1 d . . . . .
C22 C 0.6839(4) 0.1758(3) 0.8167(3) 0.0254(11) Uani 1 1 d . . . . .
H59 H 0.652802 0.219573 0.839413 0.030 Uiso 1 1 calc R U . . .
C23 C 0.6476(4) 0.1740(3) 0.7315(3) 0.0353(11) Uani 1 1 d . . . . .
H33 H 0.677612 0.131882 0.707606 0.053 Uiso 1 1 calc R U . . .
H34 H 0.664184 0.221273 0.707926 0.053 Uiso 1 1 calc R U . . .
H35 H 0.577603 0.167524 0.724515 0.053 Uiso 1 1 calc R U . . .
C24 C 0.7924(4) 0.1880(3) 0.8302(3) 0.0417(13) Uani 1 1 d . . . . .
H36 H 0.813088 0.192617 0.884891 0.063 Uiso 1 1 calc R U . . .
H37 H 0.808872 0.234081 0.804318 0.063 Uiso 1 1 calc R U . . .
H38 H 0.824986 0.145036 0.809896 0.063 Uiso 1 1 calc R U . . .
C25 C 0.5388(3) 0.0467(2) 1.0344(2) 0.0239(9) Uani 1 1 d . . . . .
H60 H 0.532850 0.100789 1.048794 0.029 Uiso 1 1 calc R U . . .
B1 B 0.3049(6) 0.2140(3) 0.7585(5) 0.0132(14) Uani 1 1 d . . . . .
C26 C 0.5970(5) 0.0062(3) 1.1008(3) 0.0529(17) Uani 1 1 d . . . . .
H39 H 0.600815 -0.047473 1.089057 0.079 Uiso 1 1 calc R U . . .
H40 H 0.565647 0.012698 1.146903 0.079 Uiso 1 1 calc R U . . .
H41 H 0.661980 0.027447 1.109215 0.079 Uiso 1 1 calc R U . . .
C27 C 0.4375(4) 0.0140(3) 1.0178(4) 0.0500(16) Uani 1 1 d . . . . .
H42 H 0.400126 0.043913 0.978076 0.075 Uiso 1 1 calc R U . . .
H43 H 0.406075 0.015236 1.064211 0.075 Uiso 1 1 calc R U . . .
H44 H 0.441455 -0.038106 1.000379 0.075 Uiso 1 1 calc R U . . .
C28 C 0.2011(3) 0.2453(2) 0.7771(2) 0.0181(8) Uani 1 1 d . . . . .
C29 C 0.1565(3) 0.2214(2) 0.8405(3) 0.0248(9) Uani 1 1 d . . . . .
C30 C 0.0670(3) 0.2506(3) 0.8536(3) 0.0332(11) Uani 1 1 d . . . . .
H9 H 0.038956 0.234266 0.897007 0.040 Uiso 1 1 calc R U . . .
C31 C 0.0186(3) 0.3027(3) 0.8046(3) 0.0372(12) Uani 1 1 d . . . . .
H10 H -0.041571 0.322594 0.814445 0.045 Uiso 1 1 calc R U . . .
C32 C 0.0596(3) 0.3249(2) 0.7415(3) 0.0301(10) Uani 1 1 d . . . . .
H11 H 0.027024 0.359735 0.706672 0.036 Uiso 1 1 calc R U . . .
C33 C 0.1478(3) 0.2966(2) 0.7286(3) 0.0212(9) Uani 1 1 d . . . . .
H12 H 0.173942 0.312845 0.684369 0.025 Uiso 1 1 calc R U . . .
C34 C 0.2021(5) 0.1626(3) 0.8953(3) 0.0379(14) Uani 1 1 d . . . . .
H45 H 0.160324 0.153273 0.934817 0.057 Uiso 1 1 calc R U . . .
H46 H 0.264737 0.180725 0.919004 0.057 Uiso 1 1 calc R U . . .
H47 H 0.210630 0.115865 0.867653 0.057 Uiso 1 1 calc R U . . .
C35 C 0.3461(3) 0.2521(2) 0.6851(2) 0.0162(8) Uani 1 1 d . . . . .
C36 C 0.3665(3) 0.3309(2) 0.6816(2) 0.0188(8) Uani 1 1 d . . . . .
C37 C 0.4050(3) 0.3606(2) 0.6190(3) 0.0232(9) Uani 1 1 d . . . . .
H13 H 0.416913 0.413162 0.617612 0.028 Uiso 1 1 calc R U . . .
C38 C 0.4267(3) 0.3167(3) 0.5587(3) 0.0254(10) Uani 1 1 d . . . . .
H14 H 0.451863 0.338508 0.516348 0.030 Uiso 1 1 calc R U . . .
C39 C 0.4103(3) 0.2400(3) 0.5623(3) 0.0240(9) Uani 1 1 d . . . . .
H15 H 0.426687 0.208111 0.522778 0.029 Uiso 1 1 calc R U . . .
C40 C 0.3702(3) 0.2093(2) 0.6233(2) 0.0197(8) Uani 1 1 d . . . . .
H16 H 0.358315 0.156701 0.623240 0.024 Uiso 1 1 calc R U . . .
C41 C 0.3502(4) 0.3836(3) 0.7456(3) 0.0254(13) Uani 1 1 d . . . . .
H48 H 0.389350 0.428954 0.742597 0.038 Uiso 1 1 calc R U . . .
H49 H 0.368614 0.358548 0.794485 0.038 Uiso 1 1 calc R U . . .
H50 H 0.282148 0.397593 0.741125 0.038 Uiso 1 1 calc R U . . .
N3 N 0.2857(2) 0.12489(17) 0.73563(18) 0.0149(7) Uani 1 1 d . . . . .
C42 C 0.3547(3) 0.0718(2) 0.7455(2) 0.0188(8) Uani 1 1 d . . . . .
H17 H 0.413781 0.084092 0.775150 0.023 Uiso 1 1 calc R U . . .
C43 C 0.3441(3) 0.0006(2) 0.7148(2) 0.0190(8) Uani 1 1 d . . . . .
H18 H 0.395431 -0.034427 0.723567 0.023 Uiso 1 1 calc R U . . .
C44 C 0.2581(3) -0.0206(2) 0.6708(2) 0.0176(8) Uani 1 1 d . . . . .
C45 C 0.1846(3) 0.0345(2) 0.6632(2) 0.0186(8) Uani 1 1 d . . . . .
H19 H 0.123644 0.023268 0.635819 0.022 Uiso 1 1 calc R U . . .
C46 C 0.2015(3) 0.1040(2) 0.6955(2) 0.0170(8) Uani 1 1 d . . . . .
H20 H 0.150823 0.139798 0.689401 0.020 Uiso 1 1 calc R U . . .
N4 N 0.2444(3) -0.08845(19) 0.6368(2) 0.0226(7) Uani 1 1 d . . . . .
C47 C 0.3196(3) -0.1457(2) 0.6462(3) 0.0352(12) Uani 1 1 d . . . . .
H51 H 0.377213 -0.126623 0.626494 0.053 Uiso 1 1 calc R U . . .
H52 H 0.296983 -0.191126 0.618040 0.053 Uiso 1 1 calc R U . . .
H53 H 0.334912 -0.157935 0.700307 0.053 Uiso 1 1 calc R U . . .
C48 C 0.1521(3) -0.1086(2) 0.5957(3) 0.0278(10) Uani 1 1 d . . . . .
H54 H 0.101897 -0.102993 0.629169 0.042 Uiso 1 1 calc R U . . .
H55 H 0.154005 -0.160945 0.578524 0.042 Uiso 1 1 calc R U . . .
H56 H 0.137952 -0.075507 0.551423 0.042 Uiso 1 1 calc R U . . .

loop_
_atom_site_aniso_label
_atom_site_aniso_U_11
_atom_site_aniso_U_22
_atom_site_aniso_U_33
_atom_site_aniso_U_23
_atom_site_aniso_U_13
_atom_site_aniso_U_12
Au1 0.01393(6) 0.01545(6) 0.01339(6) -0.00030(12) -0.00342(4) -0.00083(11)
C1 0.016(3) 0.017(2) 0.014(3) 0.001(2) 0.000(2) -0.001(2)
N1 0.0167(18) 0.0133(15) 0.0170(17) -0.0015(12) -0.0023(13) 0.0020(12)
C2 0.018(2) 0.023(2) 0.016(2) -0.0050(16) -0.0049(16) 0.0008(15)
C3 0.018(2) 0.023(2) 0.016(2) -0.0016(15) -0.0042(16) 0.0016(15)
N2 0.0157(17) 0.0151(16) 0.0099(15) -0.0032(12) -0.0015(12) 0.0015(13)
C4 0.021(3) 0.019(2) 0.018(2) -0.0036(18) -0.008(2) -0.0012(19)
C5 0.026(2) 0.019(2) 0.022(2) -0.0026(16) -0.0022(18) -0.0030(16)
C6 0.035(3) 0.020(2) 0.029(2) 0.0012(17) 0.000(2) -0.0069(18)
C7 0.037(3) 0.015(2) 0.040(3) 0.0010(19) -0.002(2) 0.0033(18)
C8 0.036(3) 0.022(2) 0.034(3) -0.0039(19) 0.003(2) 0.0078(18)
C9 0.030(2) 0.0171(19) 0.023(2) -0.0021(16) 0.0005(19) 0.0034(16)
C10 0.028(2) 0.026(2) 0.031(3) 0.0043(19) 0.0083(19) -0.0070(18)
C11 0.045(3) 0.043(3) 0.033(3) 0.010(2) 0.016(2) 0.007(2)
C12 0.032(3) 0.049(4) 0.103(6) -0.021(4) 0.016(3) -0.017(3)
C13 0.028(2) 0.023(2) 0.030(2) 0.0038(19) 0.007(2) 0.0119(19)
C14 0.062(5) 0.090(5) 0.031(4) 0.010(4) 0.006(3) -0.027(4)
C15 0.033(3) 0.038(3) 0.060(4) 0.016(3) -0.004(2) -0.005(2)
C16 0.0129(19) 0.0158(17) 0.018(2) -0.0053(15) -0.0027(15) 0.0008(14)
C17 0.019(2) 0.024(2) 0.021(2) -0.0042(17) 0.0006(17) -0.0006(16)
C18 0.031(3) 0.031(2) 0.023(2) -0.0089(19) 0.008(2) 0.0008(19)
C19 0.031(3) 0.022(2) 0.031(3) -0.0119(18) 0.006(2) -0.0001(18)
C20 0.027(2) 0.0151(18) 0.031(2) -0.0006(16) 0.0030(19) 0.0006(16)
C21 0.015(2) 0.0188(19) 0.019(2) -0.0001(15) 0.0003(16) 0.0021(15)
C22 0.031(3) 0.028(2) 0.018(2) 0.0007(19) 0.008(2) -0.002(2)
C23 0.044(3) 0.038(3) 0.024(2) 0.004(2) 0.002(2) -0.007(2)
C24 0.038(3) 0.048(3) 0.038(3) 0.011(2) -0.002(2) -0.018(2)
C25 0.029(2) 0.021(2) 0.022(2) 0.0020(17) 0.0076(18) 0.0024(17)
B1 0.013(3) 0.013(2) 0.012(3) 0.000(2) -0.002(2) -0.001(2)
C26 0.079(5) 0.052(3) 0.028(3) 0.009(2) 0.010(3) 0.029(3)
C27 0.044(4) 0.059(4) 0.052(4) -0.013(3) 0.027(3) -0.021(3)
C28 0.014(2) 0.0189(18) 0.021(2) -0.0046(16) -0.0003(16) -0.0017(15)
C29 0.025(2) 0.026(2) 0.023(2) -0.0054(18) 0.0035(18) -0.0084(17)
C30 0.024(3) 0.042(3) 0.037(3) -0.013(2) 0.015(2) -0.011(2)
C31 0.016(2) 0.043(3) 0.053(3) -0.014(2) 0.008(2) -0.001(2)
C32 0.018(2) 0.029(2) 0.042(3) -0.005(2) -0.0016(19) 0.0009(17)
C33 0.017(2) 0.0227(19) 0.023(2) -0.0027(16) -0.0024(17) -0.0018(15)
C34 0.041(4) 0.043(3) 0.031(3) 0.010(2) 0.010(3) -0.008(3)
C35 0.0093(18) 0.0210(18) 0.017(2) 0.0017(16) -0.0046(15) 0.0001(15)
C36 0.0109(19) 0.0214(19) 0.023(2) 0.0011(17) -0.0030(15) -0.0011(15)
C37 0.019(2) 0.024(2) 0.026(2) 0.0059(18) -0.0040(19) -0.0077(16)
C38 0.020(2) 0.035(3) 0.020(2) 0.008(2) -0.0007(18) -0.0067(19)
C39 0.020(2) 0.034(2) 0.018(2) -0.0015(17) 0.0017(17) 0.0015(17)
C40 0.016(2) 0.023(2) 0.019(2) 0.0012(15) -0.0020(16) -0.0004(15)
C41 0.028(3) 0.019(2) 0.028(3) -0.001(2) -0.001(2) 0.001(2)
N3 0.0146(17) 0.0150(15) 0.0143(17) 0.0019(12) -0.0016(13) -0.0018(12)
C42 0.013(2) 0.023(2) 0.020(2) 0.0019(16) -0.0001(16) -0.0018(15)
C43 0.015(2) 0.0192(19) 0.023(2) 0.0005(16) 0.0021(17) 0.0026(15)
C44 0.018(2) 0.0201(19) 0.016(2) -0.0004(15) 0.0057(15) -0.0032(14)
C45 0.015(2) 0.026(2) 0.014(2) -0.0024(15) -0.0036(15) -0.0038(15)
C46 0.014(2) 0.0212(19) 0.014(2) 0.0012(15) -0.0016(15) 0.0020(15)
N4 0.0194(18) 0.0210(17) 0.0267(19) -0.0052(14) 0.0001(15) -0.0021(13)
C47 0.025(3) 0.022(2) 0.057(3) -0.012(2) 0.000(2) -0.0007(17)
C48 0.027(2) 0.028(2) 0.028(2) -0.0102(18) -0.0001(19) -0.0034(18)

loop_
_atom_type_symbol
_atom_type_description
_atom_type_scat_dispersion_real
_atom_type_scat_dispersion_imag
_atom_type_scat_source
C C 0.0033 0.0016 'International Tables Vol C Tables 4.2.6.8 and 6.1.1.4'
H H 0.0000 0.0000 'International Tables Vol C Tables 4.2.6.8 and 6.1.1.4'
B B 0.0013 0.0007 'International Tables Vol C Tables 4.2.6.8 and 6.1.1.4'
N N 0.0061 0.0033 'International Tables Vol C Tables 4.2.6.8 and 6.1.1.4'
Au Au -2.0133 8.8022 'International Tables Vol C Tables 4.2.6.8 and 6.1.1.4'

loop_
_geom_angle_atom_site_label_1
_geom_angle_atom_site_label_2
_geom_angle_atom_site_label_3
_geom_angle
_geom_angle_site_symmetry_1
_geom_angle_site_symmetry_3
_geom_angle_publ_flag
C1 Au1 B1 177.8(3) . . ?
N1 C1 N2 103.1(5) . . ?
N1 C1 Au1 127.9(4) . . ?
N2 C1 Au1 129.0(4) . . ?
C1 N1 C2 111.8(4) . . ?
C1 N1 C4 122.6(4) . . ?
C2 N1 C4 124.0(3) . . ?
C3 C2 N1 107.0(3) . . ?
C3 C2 H1 126.5 . . ?
N1 C2 H1 126.5 . . ?
C2 C3 N2 106.1(4) . . ?
C2 C3 H2 127.0 . . ?
N2 C3 H2 127.0 . . ?
C1 N2 C3 112.1(4) . . ?
C1 N2 C16 124.8(4) . . ?
C3 N2 C16 122.9(3) . . ?
C9 C4 C5 123.9(4) . . ?
C9 C4 N1 119.9(4) . . ?
C5 C4 N1 116.2(5) . . ?
C4 C5 C6 116.9(4) . . ?
C4 C5 C10 122.8(4) . . ?
C6 C5 C10 120.2(4) . . ?
C7 C6 C5 121.0(4) . . ?
C7 C6 H3 119.5 . . ?
C5 C6 H3 119.5 . . ?
C6 C7 C8 120.8(4) . . ?
C6 C7 H4 119.6 . . ?
C8 C7 H4 119.6 . . ?
C7 C8 C9 120.6(4) . . ?
C7 C8 H5 119.7 . . ?
C9 C8 H5 119.7 . . ?
C4 C9 C8 116.9(4) . . ?
C4 C9 C13 123.0(4) . . ?
C8 C9 C13 120.1(4) . . ?
C12 C10 C5 112.7(4) . . ?
C12 C10 C11 112.0(5) . . ?
C5 C10 C11 110.4(4) . . ?
C12 C10 H57 107.1 . . ?
C5 C10 H57 107.1 . . ?
C11 C10 H57 107.1 . . ?
C10 C11 H21 109.5 . . ?
C10 C11 H22 109.5 . . ?
H21 C11 H22 109.5 . . ?
C10 C11 H23 109.5 . . ?
H21 C11 H23 109.5 . . ?
H22 C11 H23 109.5 . . ?
C10 C12 H24 109.5 . . ?
C10 C12 H25 109.5 . . ?
H24 C12 H25 109.5 . . ?
C10 C12 H26 109.5 . . ?
H24 C12 H26 109.5 . . ?
H25 C12 H26 109.5 . . ?
C15 C13 C14 110.6(5) . . ?
C15 C13 C9 112.1(4) . . ?
C14 C13 C9 110.8(4) . . ?
C15 C13 H58 107.7 . . ?
C14 C13 H58 107.7 . . ?
C9 C13 H58 107.7 . . ?
C13 C14 H27 109.5 . . ?
C13 C14 H28 109.5 . . ?
H27 C14 H28 109.5 . . ?
C13 C14 H29 109.5 . . ?
H27 C14 H29 109.5 . . ?
H28 C14 H29 109.5 . . ?
C13 C15 H30 109.5 . . ?
C13 C15 H31 109.5 . . ?
H30 C15 H31 109.5 . . ?
C13 C15 H32 109.5 . . ?
H30 C15 H32 109.5 . . ?
H31 C15 H32 109.5 . . ?
C21 C16 C17 123.0(3) . . ?
C21 C16 N2 118.9(3) . . ?
C17 C16 N2 118.1(3) . . ?
C18 C17 C16 116.8(4) . . ?
C18 C17 C22 120.7(4) . . ?
C16 C17 C22 122.5(4) . . ?
C19 C18 C17 121.6(4) . . ?
C19 C18 H6 119.2 . . ?
C17 C18 H6 119.2 . . ?
C18 C19 C20 120.2(4) . . ?
C18 C19 H7 119.9 . . ?
C20 C19 H7 119.9 . . ?
C19 C20 C21 121.0(4) . . ?
C19 C20 H8 119.5 . . ?
C21 C20 H8 119.5 . . ?
C16 C21 C20 117.4(4) . . ?
C16 C21 C25 122.6(3) . . ?
C20 C21 C25 119.9(4) . . ?
C17 C22 C24 110.6(4) . . ?
C17 C22 C23 111.9(4) . . ?
C24 C22 C23 111.1(4) . . ?
C17 C22 H59 107.7 . . ?
C24 C22 H59 107.7 . . ?
C23 C22 H59 107.7 . . ?
C22 C23 H33 109.5 . . ?
C22 C23 H34 109.5 . . ?
H33 C23 H34 109.5 . . ?
C22 C23 H35 109.5 . . ?
H33 C23 H35 109.5 . . ?
H34 C23 H35 109.5 . . ?
C22 C24 H36 109.5 . . ?
C22 C24 H37 109.5 . . ?
H36 C24 H37 109.5 . . ?
C22 C24 H38 109.5 . . ?
H36 C24 H38 109.5 . . ?
H37 C24 H38 109.5 . . ?
C21 C25 C26 111.6(4) . . ?
C21 C25 C27 109.6(4) . . ?
C26 C25 C27 111.4(5) . . ?
C21 C25 H60 108.1 . . ?
C26 C25 H60 108.1 . . ?
C27 C25 H60 108.1 . . ?
C28 B1 C35 115.5(5) . . ?
C28 B1 N3 104.8(5) . . ?
C35 B1 N3 105.5(5) . . ?
C28 B1 Au1 115.5(4) . . ?
C35 B1 Au1 105.6(4) . . ?
N3 B1 Au1 109.4(4) . . ?
C25 C26 H39 109.5 . . ?
C25 C26 H40 109.5 . . ?
H39 C26 H40 109.5 . . ?
C25 C26 H41 109.5 . . ?
H39 C26 H41 109.5 . . ?
H40 C26 H41 109.5 . . ?
C25 C27 H42 109.5 . . ?
C25 C27 H43 109.5 . . ?
H42 C27 H43 109.5 . . ?
C25 C27 H44 109.5 . . ?
H42 C27 H44 109.5 . . ?
H43 C27 H44 109.5 . . ?
C33 C28 C29 115.2(4) . . ?
C33 C28 B1 121.3(4) . . ?
C29 C28 B1 123.4(4) . . ?
C30 C29 C28 120.8(4) . . ?
C30 C29 C34 117.6(5) . . ?
C28 C29 C34 121.6(4) . . ?
C31 C30 C29 121.4(5) . . ?
C31 C30 H9 119.3 . . ?
C29 C30 H9 119.3 . . ?
C32 C31 C30 118.5(4) . . ?
C32 C31 H10 120.7 . . ?
C30 C31 H10 120.7 . . ?
C31 C32 C33 120.2(5) . . ?
C31 C32 H11 119.9 . . ?
C33 C32 H11 119.9 . . ?
C32 C33 C28 123.8(4) . . ?
C32 C33 H12 118.1 . . ?
C28 C33 H12 118.1 . . ?
C29 C34 H45 109.5 . . ?
C29 C34 H46 109.5 . . ?
H45 C34 H46 109.5 . . ?
C29 C34 H47 109.5 . . ?
H45 C34 H47 109.5 . . ?
H46 C34 H47 109.5 . . ?
C40 C35 C36 115.3(4) . . ?
C40 C35 B1 122.4(4) . . ?
C36 C35 B1 122.2(4) . . ?
C37 C36 C35 120.1(4) . . ?
C37 C36 C41 118.1(4) . . ?
C35 C36 C41 121.7(4) . . ?
C38 C37 C36 122.9(4) . . ?
C38 C37 H13 118.6 . . ?
C36 C37 H13 118.6 . . ?
C37 C38 C39 117.7(4) . . ?
C37 C38 H14 121.1 . . ?
C39 C38 H14 121.1 . . ?
C38 C39 C40 120.5(4) . . ?
C38 C39 H15 119.8 . . ?
C40 C39 H15 119.8 . . ?
C39 C40 C35 123.4(4) . . ?
C39 C40 H16 118.3 . . ?
C35 C40 H16 118.3 . . ?
C36 C41 H48 109.5 . . ?
C36 C41 H49 109.5 . . ?
H48 C41 H49 109.5 . . ?
C36 C41 H50 109.5 . . ?
H48 C41 H50 109.5 . . ?
H49 C41 H50 109.5 . . ?
C42 N3 C46 116.2(3) . . ?
C42 N3 B1 123.2(4) . . ?
C46 N3 B1 119.9(4) . . ?
N3 C42 C43 123.5(4) . . ?
N3 C42 H17 118.3 . . ?
C43 C42 H17 118.3 . . ?
C42 C43 C44 120.6(4) . . ?
C42 C43 H18 119.7 . . ?
C44 C43 H18 119.7 . . ?
N4 C44 C43 123.5(4) . . ?
N4 C44 C45 120.9(4) . . ?
C43 C44 C45 115.6(3) . . ?
C46 C45 C44 119.8(4) . . ?
C46 C45 H19 120.1 . . ?
C44 C45 H19 120.1 . . ?
N3 C46 C45 124.2(4) . . ?
N3 C46 H20 117.9 . . ?
C45 C46 H20 117.9 . . ?
C44 N4 C48 120.9(3) . . ?
C44 N4 C47 120.8(4) . . ?
C48 N4 C47 118.1(3) . . ?
N4 C47 H51 109.5 . . ?
N4 C47 H52 109.5 . . ?
H51 C47 H52 109.5 . . ?
N4 C47 H53 109.5 . . ?
H51 C47 H53 109.5 . . ?
H52 C47 H53 109.5 . . ?
N4 C48 H54 109.5 . . ?
N4 C48 H55 109.5 . . ?
H54 C48 H55 109.5 . . ?
N4 C48 H56 109.5 . . ?
H54 C48 H56 109.5 . . ?
H55 C48 H56 109.5 . . ?

loop_
_geom_bond_atom_site_label_1
_geom_bond_atom_site_label_2
_geom_bond_distance
_geom_bond_site_symmetry_2
_geom_bond_publ_flag
Au1 C1 2.074(8) . ?
Au1 B1 2.158(8) . ?
C1 N1 1.363(7) . ?
C1 N2 1.364(7) . ?
N1 C2 1.377(5) . ?
N1 C4 1.458(6) . ?
C2 C3 1.350(5) . ?
C2 H1 0.9500 . ?
C3 N2 1.383(5) . ?
C3 H2 0.9500 . ?
N2 C16 1.457(5) . ?
C4 C9 1.389(7) . ?
C4 C5 1.393(7) . ?
C5 C6 1.400(6) . ?
C5 C10 1.516(6) . ?
C6 C7 1.370(7) . ?
C6 H3 0.9500 . ?
C7 C8 1.384(7) . ?
C7 H4 0.9500 . ?
C8 C9 1.402(6) . ?
C8 H5 0.9500 . ?
C9 C13 1.519(6) . ?
C10 C12 1.512(7) . ?
C10 C11 1.529(7) . ?
C10 H57 1.0000 . ?
C11 H21 0.9800 . ?
C11 H22 0.9800 . ?
C11 H23 0.9800 . ?
C12 H24 0.9800 . ?
C12 H25 0.9800 . ?
C12 H26 0.9800 . ?
C13 C15 1.506(7) . ?
C13 C14 1.512(8) . ?
C13 H58 1.0000 . ?
C14 H27 0.9800 . ?
C14 H28 0.9800 . ?
C14 H29 0.9800 . ?
C15 H30 0.9800 . ?
C15 H31 0.9800 . ?
C15 H32 0.9800 . ?
C16 C21 1.390(5) . ?
C16 C17 1.403(6) . ?
C17 C18 1.394(6) . ?
C17 C22 1.519(6) . ?
C18 C19 1.372(6) . ?
C18 H6 0.9500 . ?
C19 C20 1.383(6) . ?
C19 H7 0.9500 . ?
C20 C21 1.394(6) . ?
C20 H8 0.9500 . ?
C21 C25 1.526(6) . ?
C22 C24 1.526(7) . ?
C22 C23 1.532(7) . ?
C22 H59 1.0000 . ?
C23 H33 0.9800 . ?
C23 H34 0.9800 . ?
C23 H35 0.9800 . ?
C24 H36 0.9800 . ?
C24 H37 0.9800 . ?
C24 H38 0.9800 . ?
C25 C26 1.527(7) . ?
C25 C27 1.529(7) . ?
C25 H60 1.0000 . ?
B1 C28 1.630(9) . ?
B1 C35 1.634(9) . ?
B1 N3 1.648(6) . ?
C26 H39 0.9800 . ?
C26 H40 0.9800 . ?
C26 H41 0.9800 . ?
C27 H42 0.9800 . ?
C27 H43 0.9800 . ?
C27 H44 0.9800 . ?
C28 C33 1.403(6) . ?
C28 C29 1.415(6) . ?
C29 C30 1.404(7) . ?
C29 C34 1.513(7) . ?
C30 C31 1.388(8) . ?
C30 H9 0.9500 . ?
C31 C32 1.376(7) . ?
C31 H10 0.9500 . ?
C32 C33 1.380(6) . ?
C32 H11 0.9500 . ?
C33 H12 0.9500 . ?
C34 H45 0.9800 . ?
C34 H46 0.9800 . ?
C34 H47 0.9800 . ?
C35 C40 1.409(6) . ?
C35 C36 1.432(6) . ?
C36 C37 1.396(6) . ?
C36 C41 1.508(7) . ?
C37 C38 1.385(7) . ?
C37 H13 0.9500 . ?
C38 C39 1.387(7) . ?
C38 H14 0.9500 . ?
C39 C40 1.389(6) . ?
C39 H15 0.9500 . ?
C40 H16 0.9500 . ?
C41 H48 0.9800 . ?
C41 H49 0.9800 . ?
C41 H50 0.9800 . ?
N3 C42 1.348(5) . ?
N3 C46 1.352(5) . ?
C42 C43 1.377(6) . ?
C42 H17 0.9500 . ?
C43 C44 1.404(6) . ?
C43 H18 0.9500 . ?
C44 N4 1.351(5) . ?
C44 C45 1.416(6) . ?
C45 C46 1.370(5) . ?
C45 H19 0.9500 . ?
C46 H20 0.9500 . ?
N4 C48 1.450(6) . ?
N4 C47 1.460(6) . ?
C47 H51 0.9800 . ?
C47 H52 0.9800 . ?
C47 H53 0.9800 . ?
C48 H54 0.9800 . ?
C48 H55 0.9800 . ?
C48 H56 0.9800 . ?

loop_
_geom_torsion_atom_site_label_1
_geom_torsion_atom_site_label_2
_geom_torsion_atom_site_label_3
_geom_torsion_atom_site_label_4
_geom_torsion
_geom_torsion_site_symmetry_1
_geom_torsion_site_symmetry_2
_geom_torsion_site_symmetry_3
_geom_torsion_site_symmetry_4
_geom_torsion_publ_flag
N2 C1 N1 C2 0.9(6) . . . . ?
Au1 C1 N1 C2 -177.4(4) . . . . ?
N2 C1 N1 C4 166.8(4) . . . . ?
Au1 C1 N1 C4 -11.6(8) . . . . ?
C1 N1 C2 C3 -0.7(5) . . . . ?
C4 N1 C2 C3 -166.4(4) . . . . ?
N1 C2 C3 N2 0.2(5) . . . . ?
N1 C1 N2 C3 -0.8(6) . . . . ?
Au1 C1 N2 C3 177.6(4) . . . . ?
N1 C1 N2 C16 -174.5(4) . . . . ?
Au1 C1 N2 C16 3.8(8) . . . . ?
C2 C3 N2 C1 0.3(5) . . . . ?
C2 C3 N2 C16 174.3(4) . . . . ?
C1 N1 C4 C9 91.5(6) . . . . ?
C2 N1 C4 C9 -104.3(5) . . . . ?
C1 N1 C4 C5 -88.3(6) . . . . ?
C2 N1 C4 C5 75.8(6) . . . . ?
C9 C4 C5 C6 0.8(7) . . . . ?
N1 C4 C5 C6 -179.4(4) . . . . ?
C9 C4 C5 C10 -176.7(5) . . . . ?
N1 C4 C5 C10 3.2(7) . . . . ?
C4 C5 C6 C7 -0.2(7) . . . . ?
C10 C5 C6 C7 177.3(4) . . . . ?
C5 C6 C7 C8 -0.3(7) . . . . ?
C6 C7 C8 C9 0.4(7) . . . . ?
C5 C4 C9 C8 -0.8(7) . . . . ?
N1 C4 C9 C8 179.4(4) . . . . ?
C5 C4 C9 C13 179.0(5) . . . . ?
N1 C4 C9 C13 -0.8(7) . . . . ?
C7 C8 C9 C4 0.2(7) . . . . ?
C7 C8 C9 C13 -179.6(4) . . . . ?
C4 C5 C10 C12 -123.1(6) . . . . ?
C6 C5 C10 C12 59.5(6) . . . . ?
C4 C5 C10 C11 110.8(5) . . . . ?
C6 C5 C10 C11 -66.6(5) . . . . ?
C4 C9 C13 C15 -131.1(5) . . . . ?
C8 C9 C13 C15 48.7(6) . . . . ?
C4 C9 C13 C14 104.8(6) . . . . ?
C8 C9 C13 C14 -75.4(6) . . . . ?
C1 N2 C16 C21 -105.6(5) . . . . ?
C3 N2 C16 C21 81.2(5) . . . . ?
C1 N2 C16 C17 77.2(6) . . . . ?
C3 N2 C16 C17 -95.9(5) . . . . ?
C21 C16 C17 C18 -2.8(6) . . . . ?
N2 C16 C17 C18 174.2(4) . . . . ?
C21 C16 C17 C22 179.4(4) . . . . ?
N2 C16 C17 C22 -3.6(6) . . . . ?
C16 C17 C18 C19 1.4(7) . . . . ?
C22 C17 C18 C19 179.3(5) . . . . ?
C17 C18 C19 C20 0.8(7) . . . . ?
C18 C19 C20 C21 -1.9(7) . . . . ?
C17 C16 C21 C20 1.8(6) . . . . ?
N2 C16 C21 C20 -175.1(4) . . . . ?
C17 C16 C21 C25 -176.4(4) . . . . ?
N2 C16 C21 C25 6.6(6) . . . . ?
C19 C20 C21 C16 0.6(6) . . . . ?
C19 C20 C21 C25 178.8(4) . . . . ?
C18 C17 C22 C24 -74.6(6) . . . . ?
C16 C17 C22 C24 103.1(5) . . . . ?
C18 C17 C22 C23 49.9(6) . . . . ?
C16 C17 C22 C23 -132.4(5) . . . . ?
C16 C21 C25 C26 -121.1(5) . . . . ?
C20 C21 C25 C26 60.7(6) . . . . ?
C16 C21 C25 C27 115.1(5) . . . . ?
C20 C21 C25 C27 -63.0(5) . . . . ?
C35 B1 C28 C33 5.6(7) . . . . ?
N3 B1 C28 C33 -110.0(5) . . . . ?
Au1 B1 C28 C33 129.5(4) . . . . ?
C35 B1 C28 C29 -176.9(4) . . . . ?
N3 B1 C28 C29 67.5(6) . . . . ?
Au1 B1 C28 C29 -53.0(5) . . . . ?
C33 C28 C29 C30 -2.5(6) . . . . ?
B1 C28 C29 C30 179.9(4) . . . . ?
C33 C28 C29 C34 176.2(4) . . . . ?
B1 C28 C29 C34 -1.4(7) . . . . ?
C28 C29 C30 C31 1.0(7) . . . . ?
C34 C29 C30 C31 -177.7(5) . . . . ?
C29 C30 C31 C32 0.9(8) . . . . ?
C30 C31 C32 C33 -1.2(7) . . . . ?
C31 C32 C33 C28 -0.4(7) . . . . ?
C29 C28 C33 C32 2.2(6) . . . . ?
B1 C28 C33 C32 179.9(4) . . . . ?
C28 B1 C35 C40 -123.2(4) . . . . ?
N3 B1 C35 C40 -7.9(7) . . . . ?
Au1 B1 C35 C40 107.9(4) . . . . ?
C28 B1 C35 C36 61.2(6) . . . . ?
N3 B1 C35 C36 176.4(4) . . . . ?
Au1 B1 C35 C36 -67.8(5) . . . . ?
C40 C35 C36 C37 1.7(5) . . . . ?
B1 C35 C36 C37 177.6(5) . . . . ?
C40 C35 C36 C41 -176.4(4) . . . . ?
B1 C35 C36 C41 -0.5(7) . . . . ?
C35 C36 C37 C38 -1.0(6) . . . . ?
C41 C36 C37 C38 177.1(4) . . . . ?
C36 C37 C38 C39 -1.1(7) . . . . ?
C37 C38 C39 C40 2.4(7) . . . . ?
C38 C39 C40 C35 -1.7(7) . . . . ?
C36 C35 C40 C39 -0.4(6) . . . . ?
B1 C35 C40 C39 -176.3(5) . . . . ?
C28 B1 N3 C42 -152.7(4) . . . . ?
C35 B1 N3 C42 84.9(6) . . . . ?
Au1 B1 N3 C42 -28.2(6) . . . . ?
C28 B1 N3 C46 36.8(6) . . . . ?
C35 B1 N3 C46 -85.6(5) . . . . ?
Au1 B1 N3 C46 161.3(3) . . . . ?
C46 N3 C42 C43 2.5(6) . . . . ?
B1 N3 C42 C43 -168.3(5) . . . . ?
N3 C42 C43 C44 -0.3(6) . . . . ?
C42 C43 C44 N4 177.4(4) . . . . ?
C42 C43 C44 C45 -2.2(6) . . . . ?
N4 C44 C45 C46 -177.3(4) . . . . ?
C43 C44 C45 C46 2.3(6) . . . . ?
C42 N3 C46 C45 -2.3(6) . . . . ?
B1 N3 C46 C45 168.9(5) . . . . ?
C44 C45 C46 N3 -0.1(6) . . . . ?
C43 C44 N4 C48 176.5(4) . . . . ?
C45 C44 N4 C48 -3.9(6) . . . . ?
C43 C44 N4 C47 1.8(6) . . . . ?
C45 C44 N4 C47 -178.6(4) . . . . ?
